data_7211572
loop_
_publ_author_name
'Gonnade, Rajesh G.'
'Bhadbhade, Mohan M.'
'Shashidhar, Mysore S.'

_publ_section_title
;
 Crystal-to-crystal thermal phase transition amongst dimorphs of
 hexa-O-p-toluoyl-myo-inositol conserving two-dimensional isostructurality
;
_journal_issue 2
_journal_name_full CrystEngComm
_journal_page_first 478
_journal_paper_doi 10.1039/b910546h
_journal_volume 12
_journal_year 2010
_chemical_formula_moiety 'C54 H48 O12'
_chemical_formula_sum 'C54 H48 O12'
_chemical_formula_weight 888.92
_chemical_name_common Hexa-O-toluoyl-myo-inositol
_chemical_name_systematic
;
Hexa-<i>O</i>-toluoyl-<i>myo</i>-inositol
;
_space_group_IT_number 14
_symmetry_cell_setting monoclinic
_symmetry_space_group_name_Hall '-P 2yn'
_symmetry_space_group_name_H-M 'P 1 21/n 1'
_atom_sites_solution_hydrogens geom
_atom_sites_solution_primary direct
_atom_sites_solution_secondary difmap
_audit_creation_method SHELXL-97
_cell_angle_alpha 90.00
_cell_angle_beta 110.068(7)
_cell_angle_gamma 90.00
_cell_formula_units_Z 4
_cell_length_a 12.130(5)
_cell_length_b 30.223(11)
_cell_length_c 14.383(5)
_cell_measurement_reflns_used 1870
_cell_measurement_temperature 297(2)
_cell_measurement_theta_max 17.36
_cell_measurement_theta_min 2.24
_cell_volume 4953(3)
_computing_cell_refinement 'SAINT (Bruker, 2003)'
_computing_data_collection 'SMART (Bruker, 2003)'
_computing_data_reduction 'SAINT (Bruker, 2003)'
_computing_molecular_graphics 'ORTEP-3 (Farrugia, 1997)'
_computing_publication_material 'SHELXTL (Bruker, 2003)'
_computing_structure_refinement 'SHELXL97 (Sheldrick, 1997)'
_computing_structure_solution 'SHELXS97 (Sheldrick, 1997)'
_diffrn_ambient_temperature 297(2)
_diffrn_measured_fraction_theta_full 0.999
_diffrn_measured_fraction_theta_max 0.999
_diffrn_measurement_device_type 'Bruker Smart APEX'
_diffrn_measurement_method 'Phi and Omega Scan'
_diffrn_radiation_monochromator graphite
_diffrn_radiation_source 'fine-focus sealed tube'
_diffrn_radiation_type MoK\a
_diffrn_radiation_wavelength 0.71073
_diffrn_reflns_av_R_equivalents 0.1080
_diffrn_reflns_av_sigmaI/netI 0.1115
_diffrn_reflns_limit_h_max 14
_diffrn_reflns_limit_h_min -14
_diffrn_reflns_limit_k_max 35
_diffrn_reflns_limit_k_min -35
_diffrn_reflns_limit_l_max 17
_diffrn_reflns_limit_l_min -16
_diffrn_reflns_number 35458
_diffrn_reflns_theta_full 25.00
_diffrn_reflns_theta_max 25.00
_diffrn_reflns_theta_min 1.91
_exptl_absorpt_coefficient_mu 0.084
_exptl_absorpt_correction_T_max 0.9908
_exptl_absorpt_correction_T_min 0.9768
_exptl_absorpt_correction_type multi-scan
_exptl_absorpt_process_details 'bruker sadabs'
_exptl_crystal_colour colourless
_exptl_crystal_density_diffrn 1.192
_exptl_crystal_density_method 'not measured'
_exptl_crystal_description plate
_exptl_crystal_F_000 1872
_exptl_crystal_size_max 0.28
_exptl_crystal_size_mid 0.14
_exptl_crystal_size_min 0.11
_refine_diff_density_max 0.177
_refine_diff_density_min -0.182
_refine_diff_density_rms 0.043
_refine_ls_extinction_coef 0.0023(4)
_refine_ls_extinction_expression Fc^*^=kFc[1+0.001xFc^2^\l^3^/sin(2\q)]^-1/4^
_refine_ls_extinction_method SHELXL
_refine_ls_goodness_of_fit_ref 0.964
_refine_ls_hydrogen_treatment constr
_refine_ls_matrix_type full
_refine_ls_number_parameters 602
_refine_ls_number_reflns 8719
_refine_ls_number_restraints 0
_refine_ls_restrained_S_all 0.964
_refine_ls_R_factor_all 0.1838
_refine_ls_R_factor_gt 0.0628
_refine_ls_shift/su_max 0.000
_refine_ls_shift/su_mean 0.000
_refine_ls_structure_factor_coef Fsqd
_refine_ls_weighting_details 'calc w=1/[\s^2^(Fo^2^)+(0.0712P)^2^+0.0000P] where P=(Fo^2^+2Fc^2^)/3'
_refine_ls_weighting_scheme calc
_refine_ls_wR_factor_gt 0.1334
_refine_ls_wR_factor_ref 0.1847
_reflns_number_gt 3524
_reflns_number_total 8719
_reflns_threshold_expression >2sigma(I)
_cod_data_source_file b910546h.txt
_cod_data_source_block Form_II
_cod_depositor_comments
;
The following automatic conversions were performed:

'_symmetry_cell_setting' value 'Monoclinic' changed to 'monoclinic'
according to /home/saulius/struct/CIF-dictionaries/cif_core.dic
dictionary named 'cif_core.dic' version 2.4.2 from 2011-04-26.

Automatic conversion script
Id: cif_fix_values 1891 2012-01-12 08:04:46Z andrius 
;
_cod_original_sg_symbol_H-M P21/n
_cod_database_code 7211572

loop_
_symmetry_equiv_pos_as_xyz
'x, y, z'
'-x+1/2, y+1/2, -z+1/2'
'-x, -y, -z'
'x-1/2, -y-1/2, z-1/2'

loop_
_atom_site_label
_atom_site_type_symbol
_atom_site_fract_x
_atom_site_fract_y
_atom_site_fract_z
_atom_site_U_iso_or_equiv
_atom_site_adp_type
_atom_site_occupancy
_atom_site_symmetry_multiplicity
_atom_site_calc_flag
_atom_site_refinement_flags
O1 O 0.7360(2) 0.87808(9) -0.09964(18) 0.0654(7) Uani 1 1 d .
O2 O 0.7566(2) 0.88100(8) 0.10509(17) 0.0613(7) Uani 1 1 d .
O3 O 0.9758(2) 0.90078(8) 0.24582(17) 0.0618(7) Uani 1 1 d .
O4 O 0.9712(2) 0.99302(8) 0.20655(17) 0.0608(7) Uani 1 1 d .
O5 O 0.7777(2) 1.02143(8) 0.04821(17) 0.0602(7) Uani 1 1 d .
O6 O 0.7314(2) 0.97085(8) -0.12439(18) 0.0649(7) Uani 1 1 d .
O7 O 0.8916(3) 0.84027(9) -0.1081(2) 0.0792(8) Uani 1 1 d .
O8 O 0.7993(4) 0.81012(11) 0.1400(4) 0.1592(19) Uani 1 1 d .
O9 O 1.0852(3) 0.84761(10) 0.2106(2) 0.0856(9) Uani 1 1 d .
O10 O 0.9063(3) 0.98405(9) 0.33388(19) 0.0860(9) Uani 1 1 d .
O11 O 0.9090(3) 1.06181(8) 0.0060(2) 0.0820(9) Uani 1 1 d .
O12 O 0.5387(3) 0.96735(14) -0.1566(3) 0.1349(15) Uani 1 1 d .
C1 C 0.8165(3) 0.90693(12) -0.0284(3) 0.0556(10) Uani 1 1 d .
H1 H 0.8850 0.9119 -0.0484 0.067 Uiso 1 1 calc R
C2 C 0.8571(3) 0.88625(12) 0.0735(3) 0.0556(10) Uani 1 1 d .
H2 H 0.8944 0.8576 0.0726 0.067 Uiso 1 1 calc R
C3 C 0.9422(3) 0.91752(12) 0.1464(2) 0.0559(10) Uani 1 1 d .
H3 H 1.0123 0.9214 0.1279 0.067 Uiso 1 1 calc R
C4 C 0.8860(3) 0.96196(11) 0.1475(2) 0.0537(10) Uani 1 1 d .
H4 H 0.8217 0.9588 0.1737 0.064 Uiso 1 1 calc R
C5 C 0.8401(3) 0.98152(12) 0.0444(2) 0.0549(10) Uani 1 1 d .
H5 H 0.9062 0.9884 0.0224 0.066 Uiso 1 1 calc R
C6 C 0.7563(3) 0.95052(12) -0.0292(3) 0.0561(10) Uani 1 1 d .
H6 H 0.6843 0.9465 -0.0138 0.067 Uiso 1 1 calc R
C7 C 0.7869(4) 0.84584(13) -0.1373(3) 0.0641(11) Uani 1 1 d .
C8 C 0.7033(4) 0.82029(13) -0.2160(3) 0.0638(11) Uani 1 1 d .
C9 C 0.5878(4) 0.83272(15) -0.2610(3) 0.0798(13) Uani 1 1 d .
H9 H 0.5585 0.8575 -0.2388 0.096 Uiso 1 1 calc R
C10 C 0.5152(4) 0.80792(17) -0.3401(3) 0.0895(14) Uani 1 1 d .
H10 H 0.4375 0.8166 -0.3706 0.107 Uiso 1 1 calc R
C11 C 0.5559(5) 0.77074(16) -0.3742(3) 0.0824(13) Uani 1 1 d .
C12 C 0.6714(6) 0.75895(15) -0.3276(4) 0.0974(15) Uani 1 1 d .
H12 H 0.7009 0.7341 -0.3492 0.117 Uiso 1 1 calc R
C13 C 0.7438(4) 0.78314(14) -0.2500(3) 0.0833(13) Uani 1 1 d .
H13 H 0.8214 0.7744 -0.2197 0.100 Uiso 1 1 calc R
C14 C 0.7392(4) 0.84163(15) 0.1409(4) 0.0832(14) Uani 1 1 d .
C15 C 0.6446(4) 0.84174(14) 0.1822(3) 0.0692(11) Uani 1 1 d .
C16 C 0.5767(4) 0.87801(14) 0.1802(3) 0.0719(11) Uani 1 1 d .
H16 H 0.5901 0.9043 0.1522 0.086 Uiso 1 1 calc R
C17 C 0.4879(4) 0.87547(16) 0.2200(3) 0.0847(13) Uani 1 1 d .
H17 H 0.4410 0.9001 0.2173 0.102 Uiso 1 1 calc R
C18 C 0.4675(4) 0.83729(18) 0.2633(3) 0.0801(13) Uani 1 1 d .
C19 C 0.5351(5) 0.80158(17) 0.2649(4) 0.1039(17) Uani 1 1 d .
H19 H 0.5212 0.7753 0.2927 0.125 Uiso 1 1 calc R
C20 C 0.6238(4) 0.80334(15) 0.2261(4) 0.1055(17) Uani 1 1 d .
H20 H 0.6704 0.7785 0.2294 0.127 Uiso 1 1 calc R
C21 C 1.0506(4) 0.86575(14) 0.2698(3) 0.0639(11) Uani 1 1 d .
C22 C 1.0825(3) 0.85392(14) 0.3759(3) 0.0644(11) Uani 1 1 d .
C23 C 1.0645(4) 0.88312(15) 0.4426(3) 0.0863(13) Uani 1 1 d .
H23 H 1.0289 0.9103 0.4213 0.104 Uiso 1 1 calc R
C24 C 1.1001(5) 0.87166(17) 0.5422(3) 0.1040(16) Uani 1 1 d .
H24 H 1.0882 0.8916 0.5871 0.125 Uiso 1 1 calc R
C25 C 1.1518(4) 0.83209(19) 0.5756(4) 0.0939(15) Uani 1 1 d .
C26 C 1.1681(4) 0.80300(16) 0.5070(4) 0.0891(14) Uani 1 1 d .
H26 H 1.2018 0.7755 0.5280 0.107 Uiso 1 1 calc R
C27 C 1.1354(4) 0.81406(14) 0.4084(3) 0.0759(12) Uani 1 1 d .
H27 H 1.1493 0.7945 0.3638 0.091 Uiso 1 1 calc R
C28 C 0.9683(4) 1.00314(13) 0.2977(3) 0.0637(11) Uani 1 1 d .
C29 C 1.0522(3) 1.03855(13) 0.3456(3) 0.0630(11) Uani 1 1 d .
C30 C 1.0770(4) 1.07301(15) 0.2929(3) 0.0865(14) Uani 1 1 d .
H30 H 1.0475 1.0728 0.2240 0.104 Uiso 1 1 calc R
C31 C 1.1453(5) 1.10756(18) 0.3425(4) 0.1152(19) Uani 1 1 d .
H31 H 1.1587 1.1313 0.3066 0.138 Uiso 1 1 calc R
C32 C 1.1948(4) 1.10796(17) 0.4448(4) 0.0975(15) Uani 1 1 d .
C33 C 1.1713(4) 1.07307(17) 0.4952(3) 0.0863(14) Uani 1 1 d .
H33 H 1.2045 1.0725 0.5638 0.104 Uiso 1 1 calc R
C34 C 1.1006(4) 1.03906(15) 0.4478(3) 0.0716(12) Uani 1 1 d .
H34 H 1.0848 1.0161 0.4843 0.086 Uiso 1 1 calc R
C35 C 0.8213(4) 1.06014(13) 0.0287(3) 0.0617(10) Uani 1 1 d .
C36 C 0.7518(4) 1.09854(13) 0.0388(3) 0.0623(10) Uani 1 1 d .
C37 C 0.7871(4) 1.14048(15) 0.0216(3) 0.0856(13) Uani 1 1 d .
H37 H 0.8535 1.1440 0.0040 0.103 Uiso 1 1 calc R
C38 C 0.7230(5) 1.17714(15) 0.0306(4) 0.0989(15) Uani 1 1 d .
H38 H 0.7479 1.2052 0.0201 0.119 Uiso 1 1 calc R
C39 C 0.6233(5) 1.17288(18) 0.0549(3) 0.0868(14) Uani 1 1 d .
C40 C 0.5902(4) 1.13124(18) 0.0718(3) 0.0839(13) Uani 1 1 d .
H40 H 0.5235 1.1278 0.0892 0.101 Uiso 1 1 calc R
C41 C 0.6520(4) 1.09460(14) 0.0639(3) 0.0732(12) Uani 1 1 d .
H41 H 0.6269 1.0667 0.0755 0.088 Uiso 1 1 calc R
C42 C 0.6182(5) 0.97959(15) -0.1793(3) 0.0771(12) Uani 1 1 d .
C43 C 0.6113(4) 1.00540(14) -0.2694(3) 0.0745(12) Uani 1 1 d .
C44 C 0.5018(5) 1.01657(16) -0.3349(4) 0.1016(16) Uani 1 1 d .
H44 H 0.4343 1.0076 -0.3233 0.122 Uiso 1 1 calc R
C45 C 0.4938(6) 1.04149(18) -0.4187(4) 0.1104(18) Uani 1 1 d .
H45 H 0.4201 1.0487 -0.4632 0.132 Uiso 1 1 calc R
C46 C 0.5922(7) 1.05557(17) -0.4371(4) 0.1083(18) Uani 1 1 d .
C47 C 0.6993(5) 1.04419(16) -0.3707(4) 0.1075(17) Uani 1 1 d .
H47 H 0.7670 1.0534 -0.3817 0.129 Uiso 1 1 calc R
C48 C 0.7091(5) 1.01938(15) -0.2882(3) 0.0880(14) Uani 1 1 d .
H48 H 0.7831 1.0120 -0.2444 0.106 Uiso 1 1 calc R
C49 C 0.4772(4) 0.74480(15) -0.4605(3) 0.1149(18) Uani 1 1 d .
H49B H 0.4492 0.7637 -0.5175 0.172 Uiso 1 1 calc R
H49A H 0.4117 0.7336 -0.4448 0.172 Uiso 1 1 calc R
H49C H 0.5202 0.7206 -0.4745 0.172 Uiso 1 1 calc R
C50 C 0.3721(4) 0.83570(17) 0.3086(4) 0.1216(19) Uani 1 1 d .
H50A H 0.4038 0.8446 0.3767 0.182 Uiso 1 1 calc R
H50C H 0.3422 0.8061 0.3045 0.182 Uiso 1 1 calc R
H50B H 0.3097 0.8554 0.2733 0.182 Uiso 1 1 calc R
C51 C 1.1889(5) 0.82036(19) 0.6847(4) 0.148(2) Uani 1 1 d .
H51A H 1.2455 0.7969 0.6992 0.222 Uiso 1 1 calc R
H51B H 1.1215 0.8109 0.7000 0.222 Uiso 1 1 calc R
H51C H 1.2230 0.8459 0.7238 0.222 Uiso 1 1 calc R
C52 C 1.2688(6) 1.14689(19) 0.4985(4) 0.153(3) Uani 1 1 d .
H52A H 1.2234 1.1736 0.4814 0.230 Uiso 1 1 calc R
H52B H 1.3370 1.1495 0.4793 0.230 Uiso 1 1 calc R
H52C H 1.2928 1.1422 0.5687 0.230 Uiso 1 1 calc R
C53 C 0.5555(5) 1.21433(16) 0.0641(4) 0.1264(19) Uani 1 1 d .
H53A H 0.5727 1.2212 0.1328 0.190 Uiso 1 1 calc R
H53B H 0.4728 1.2091 0.0333 0.190 Uiso 1 1 calc R
H53C H 0.5784 1.2387 0.0320 0.190 Uiso 1 1 calc R
C54 C 0.5803(6) 1.08313(17) -0.5288(4) 0.162(3) Uani 1 1 d .
H54A H 0.6250 1.1099 -0.5094 0.243 Uiso 1 1 calc R
H54B H 0.4992 1.0903 -0.5622 0.243 Uiso 1 1 calc R
H54C H 0.6094 1.0665 -0.5724 0.243 Uiso 1 1 calc R

loop_
_atom_site_aniso_label
_atom_site_aniso_U_11
_atom_site_aniso_U_22
_atom_site_aniso_U_33
_atom_site_aniso_U_23
_atom_site_aniso_U_13
_atom_site_aniso_U_12
O1 0.0669(17) 0.0702(18) 0.0597(16) -0.0149(15) 0.0224(14) -0.0049(15)
O2 0.0697(17) 0.0565(17) 0.0663(16) 0.0039(13) 0.0346(14) -0.0006(13)
O3 0.0742(18) 0.0653(17) 0.0482(16) 0.0096(13) 0.0239(14) 0.0135(15)
O4 0.0727(17) 0.0675(17) 0.0492(15) -0.0076(13) 0.0299(14) -0.0121(14)
O5 0.0674(17) 0.0525(17) 0.0687(17) 0.0035(13) 0.0339(14) 0.0013(14)
O6 0.0648(19) 0.0752(18) 0.0528(16) 0.0071(14) 0.0175(14) 0.0024(14)
O7 0.076(2) 0.083(2) 0.073(2) -0.0084(15) 0.0183(17) 0.0154(17)
O8 0.192(4) 0.067(2) 0.301(6) 0.034(3) 0.190(4) 0.022(2)
O9 0.090(2) 0.096(2) 0.075(2) -0.0024(17) 0.0338(18) 0.0257(17)
O10 0.115(2) 0.094(2) 0.0644(18) -0.0082(16) 0.0505(18) -0.0355(19)
O11 0.088(2) 0.0692(19) 0.109(2) 0.0086(16) 0.0603(19) -0.0006(16)
O12 0.070(2) 0.207(4) 0.120(3) 0.061(3) 0.023(2) -0.005(2)
C1 0.059(2) 0.059(3) 0.055(2) -0.002(2) 0.026(2) -0.003(2)
C2 0.065(3) 0.052(2) 0.059(2) 0.002(2) 0.032(2) 0.001(2)
C3 0.065(3) 0.060(3) 0.047(2) 0.004(2) 0.026(2) -0.003(2)
C4 0.065(2) 0.051(2) 0.048(2) -0.005(2) 0.023(2) -0.008(2)
C5 0.060(2) 0.057(2) 0.052(2) -0.001(2) 0.025(2) -0.001(2)
C6 0.063(3) 0.057(3) 0.054(2) 0.004(2) 0.027(2) 0.001(2)
C7 0.080(3) 0.060(3) 0.052(3) 0.006(2) 0.022(3) 0.006(3)
C8 0.079(3) 0.060(3) 0.051(3) -0.003(2) 0.022(2) -0.007(3)
C9 0.082(3) 0.085(3) 0.075(3) -0.023(3) 0.030(3) -0.010(3)
C10 0.080(3) 0.102(4) 0.082(3) -0.004(3) 0.022(3) -0.018(3)
C11 0.117(4) 0.064(3) 0.066(3) -0.004(3) 0.031(3) -0.024(3)
C12 0.137(5) 0.070(3) 0.075(4) -0.007(3) 0.024(3) 0.000(3)
C13 0.106(4) 0.061(3) 0.072(3) -0.007(3) 0.017(3) 0.012(3)
C14 0.102(4) 0.053(3) 0.118(4) -0.001(3) 0.067(3) 0.002(3)
C15 0.078(3) 0.059(3) 0.081(3) -0.001(2) 0.042(3) -0.004(2)
C16 0.078(3) 0.067(3) 0.077(3) 0.005(2) 0.035(3) -0.001(3)
C17 0.075(3) 0.090(4) 0.097(3) -0.011(3) 0.039(3) -0.002(3)
C18 0.074(3) 0.088(4) 0.087(3) -0.021(3) 0.039(3) -0.024(3)
C19 0.113(4) 0.080(4) 0.149(5) 0.005(3) 0.083(4) -0.019(3)
C20 0.114(4) 0.065(3) 0.169(5) 0.009(3) 0.090(4) 0.001(3)
C21 0.061(3) 0.066(3) 0.064(3) 0.001(2) 0.021(2) 0.001(2)
C22 0.063(3) 0.062(3) 0.071(3) 0.016(2) 0.026(2) 0.009(2)
C23 0.115(4) 0.080(3) 0.065(3) 0.012(3) 0.033(3) 0.024(3)
C24 0.143(5) 0.103(4) 0.066(3) 0.020(3) 0.037(3) 0.035(4)
C25 0.104(4) 0.097(4) 0.072(3) 0.025(3) 0.019(3) 0.007(3)
C26 0.088(4) 0.072(3) 0.095(4) 0.031(3) 0.016(3) -0.001(3)
C27 0.075(3) 0.071(3) 0.081(3) 0.007(3) 0.025(3) 0.003(2)
C28 0.079(3) 0.064(3) 0.049(3) -0.002(2) 0.023(2) 0.001(2)
C29 0.078(3) 0.071(3) 0.047(3) -0.003(2) 0.029(2) -0.010(2)
C30 0.118(4) 0.093(4) 0.051(3) -0.008(3) 0.032(3) -0.034(3)
C31 0.168(5) 0.116(4) 0.067(3) -0.012(3) 0.048(3) -0.065(4)
C32 0.117(4) 0.102(4) 0.074(4) -0.021(3) 0.034(3) -0.045(3)
C33 0.091(3) 0.115(4) 0.056(3) -0.013(3) 0.028(3) -0.029(3)
C34 0.078(3) 0.085(3) 0.052(3) 0.001(2) 0.021(2) -0.010(3)
C35 0.075(3) 0.059(3) 0.054(2) 0.002(2) 0.025(2) -0.003(3)
C36 0.072(3) 0.053(3) 0.060(3) 0.003(2) 0.021(2) 0.002(2)
C37 0.096(3) 0.068(3) 0.103(4) 0.012(3) 0.048(3) -0.002(3)
C38 0.132(5) 0.053(3) 0.116(4) 0.015(3) 0.049(4) 0.019(3)
C39 0.097(4) 0.085(4) 0.076(3) 0.001(3) 0.026(3) 0.029(3)
C40 0.081(3) 0.087(4) 0.089(3) -0.002(3) 0.035(3) 0.012(3)
C41 0.075(3) 0.071(3) 0.077(3) 0.002(2) 0.030(3) 0.006(2)
C42 0.071(4) 0.085(3) 0.070(3) 0.002(3) 0.017(3) 0.001(3)
C43 0.079(3) 0.074(3) 0.062(3) 0.001(2) 0.012(3) 0.010(3)
C44 0.094(4) 0.104(4) 0.081(3) 0.000(3) -0.002(3) 0.013(3)
C45 0.119(5) 0.102(4) 0.075(4) 0.008(3) -0.012(4) 0.022(4)
C46 0.148(6) 0.085(4) 0.076(4) 0.005(3) 0.018(4) 0.013(4)
C47 0.128(5) 0.101(4) 0.083(4) 0.021(3) 0.023(4) 0.002(3)
C48 0.104(4) 0.087(3) 0.066(3) 0.022(3) 0.020(3) 0.015(3)
C49 0.152(5) 0.103(4) 0.081(3) -0.024(3) 0.029(3) -0.054(4)
C50 0.107(4) 0.134(5) 0.156(5) -0.026(4) 0.086(4) -0.032(3)
C51 0.185(6) 0.165(6) 0.079(4) 0.052(4) 0.027(4) 0.028(5)
C52 0.190(6) 0.162(5) 0.097(4) -0.035(4) 0.036(4) -0.101(5)
C53 0.150(5) 0.097(4) 0.132(5) 0.008(3) 0.048(4) 0.051(4)
C54 0.273(8) 0.106(4) 0.075(4) 0.031(3) 0.020(4) 0.008(5)

loop_
_atom_type_symbol
_atom_type_description
_atom_type_scat_dispersion_real
_atom_type_scat_dispersion_imag
_atom_type_scat_source
C C 0.0033 0.0016 'International Tables Vol C Tables 4.2.6.8 and 6.1.1.4'
H H 0.0000 0.0000 'International Tables Vol C Tables 4.2.6.8 and 6.1.1.4'
O O 0.0106 0.0060 'International Tables Vol C Tables 4.2.6.8 and 6.1.1.4'

loop_
_geom_angle_atom_site_label_1
_geom_angle_atom_site_label_2
_geom_angle_atom_site_label_3
_geom_angle
C7 O1 C1 115.2(3)
C14 O2 C2 118.5(3)
C21 O3 C3 117.6(3)
C28 O4 C4 117.8(3)
C35 O5 C5 118.0(3)
C42 O6 C6 118.6(3)
O1 C1 C6 108.4(3)
O1 C1 C2 110.8(3)
C6 C1 C2 111.4(3)
O1 C1 H1 108.7
C6 C1 H1 108.7
C2 C1 H1 108.7
O2 C2 C1 108.7(3)
O2 C2 C3 107.3(3)
C1 C2 C3 109.2(3)
O2 C2 H2 110.5
C1 C2 H2 110.5
C3 C2 H2 110.5
O3 C3 C4 106.1(3)
O3 C3 C2 111.1(3)
C4 C3 C2 110.9(3)
O3 C3 H3 109.5
C4 C3 H3 109.5
C2 C3 H3 109.5
O4 C4 C3 110.6(3)
O4 C4 C5 105.8(3)
C3 C4 C5 110.7(3)
O4 C4 H4 109.9
C3 C4 H4 109.9
C5 C4 H4 109.9
O5 C5 C4 108.2(3)
O5 C5 C6 108.1(3)
C4 C5 C6 112.1(3)
O5 C5 H5 109.5
C4 C5 H5 109.5
C6 C5 H5 109.5
O6 C6 C1 109.0(3)
O6 C6 C5 105.9(3)
C1 C6 C5 109.2(3)
O6 C6 H6 110.9
C1 C6 H6 110.9
C5 C6 H6 110.9
O7 C7 O1 121.9(4)
O7 C7 C8 124.6(4)
O1 C7 C8 113.5(4)
C9 C8 C13 118.9(4)
C9 C8 C7 123.1(4)
C13 C8 C7 118.0(4)
C8 C9 C10 119.5(4)
C8 C9 H9 120.2
C10 C9 H9 120.2
C11 C10 C9 121.6(5)
C11 C10 H10 119.2
C9 C10 H10 119.2
C12 C11 C10 117.7(4)
C12 C11 C49 121.4(5)
C10 C11 C49 120.9(5)
C13 C12 C11 121.3(5)
C13 C12 H12 119.4
C11 C12 H12 119.4
C12 C13 C8 121.1(4)
C12 C13 H13 119.5
C8 C13 H13 119.5
O8 C14 O2 121.5(4)
O8 C14 C15 124.8(4)
O2 C14 C15 113.7(4)
C16 C15 C20 118.7(4)
C16 C15 C14 123.0(4)
C20 C15 C14 118.3(4)
C15 C16 C17 119.7(4)
C15 C16 H16 120.1
C17 C16 H16 120.1
C18 C17 C16 121.4(4)
C18 C17 H17 119.3
C16 C17 H17 119.3
C19 C18 C17 118.4(4)
C19 C18 C50 121.2(5)
C17 C18 C50 120.4(5)
C18 C19 C20 121.2(4)
C18 C19 H19 119.4
C20 C19 H19 119.4
C19 C20 C15 120.5(4)
C19 C20 H20 119.7
C15 C20 H20 119.7
O9 C21 O3 122.7(4)
O9 C21 C22 125.9(4)
O3 C21 C22 111.4(4)
C27 C22 C23 119.6(4)
C27 C22 C21 119.3(4)
C23 C22 C21 121.0(4)
C22 C23 C24 119.4(4)
C22 C23 H23 120.3
C24 C23 H23 120.3
C25 C24 C23 121.7(5)
C25 C24 H24 119.2
C23 C24 H24 119.2
C24 C25 C26 117.9(4)
C24 C25 C51 120.5(5)
C26 C25 C51 121.6(5)
C27 C26 C25 121.2(4)
C27 C26 H26 119.4
C25 C26 H26 119.4
C22 C27 C26 120.0(4)
C22 C27 H27 120.0
C26 C27 H27 120.0
O10 C28 O4 122.6(4)
O10 C28 C29 125.6(4)
O4 C28 C29 111.8(4)
C30 C29 C34 118.8(4)
C30 C29 C28 122.5(4)
C34 C29 C28 118.5(4)
C31 C30 C29 119.7(4)
C31 C30 H30 120.2
C29 C30 H30 120.2
C30 C31 C32 121.6(4)
C30 C31 H31 119.2
C32 C31 H31 119.2
C33 C32 C31 117.7(4)
C33 C32 C52 121.6(5)
C31 C32 C52 120.7(5)
C34 C33 C32 121.9(4)
C34 C33 H33 119.1
C32 C33 H33 119.1
C33 C34 C29 120.3(4)
C33 C34 H34 119.8
C29 C34 H34 119.8
O11 C35 O5 122.2(4)
O11 C35 C36 125.3(4)
O5 C35 C36 112.6(4)
C41 C36 C37 118.5(4)
C41 C36 C35 122.7(4)
C37 C36 C35 118.8(4)
C38 C37 C36 119.8(4)
C38 C37 H37 120.1
C36 C37 H37 120.1
C39 C38 C37 121.3(4)
C39 C38 H38 119.3
C37 C38 H38 119.3
C40 C39 C38 118.0(4)
C40 C39 C53 122.6(5)
C38 C39 C53 119.4(5)
C41 C40 C39 121.9(5)
C41 C40 H40 119.1
C39 C40 H40 119.1
C40 C41 C36 120.5(4)
C40 C41 H41 119.7
C36 C41 H41 119.7
O12 C42 O6 122.6(4)
O12 C42 C43 126.8(5)
O6 C42 C43 110.6(4)
C48 C43 C44 119.0(4)
C48 C43 C42 122.6(4)
C44 C43 C42 118.3(5)
C43 C44 C45 119.1(5)
C43 C44 H44 120.5
C45 C44 H44 120.5
C46 C45 C44 121.7(5)
C46 C45 H45 119.2
C44 C45 H45 119.2
C47 C46 C45 117.9(5)
C47 C46 C54 121.8(7)
C45 C46 C54 120.3(6)
C46 C47 C48 121.3(6)
C46 C47 H47 119.3
C48 C47 H47 119.3
C43 C48 C47 121.0(5)
C43 C48 H48 119.5
C47 C48 H48 119.5
C11 C49 H49B 109.5
C11 C49 H49A 109.5
H49B C49 H49A 109.5
C11 C49 H49C 109.5
H49B C49 H49C 109.5
H49A C49 H49C 109.5
C18 C50 H50A 109.5
C18 C50 H50C 109.5
H50A C50 H50C 109.5
C18 C50 H50B 109.5
H50A C50 H50B 109.5
H50C C50 H50B 109.5
C25 C51 H51A 109.5
C25 C51 H51B 109.5
H51A C51 H51B 109.5
C25 C51 H51C 109.5
H51A C51 H51C 109.5
H51B C51 H51C 109.5
C32 C52 H52A 109.5
C32 C52 H52B 109.5
H52A C52 H52B 109.5
C32 C52 H52C 109.5
H52A C52 H52C 109.5
H52B C52 H52C 109.5
C39 C53 H53A 109.5
C39 C53 H53B 109.5
H53A C53 H53B 109.5
C39 C53 H53C 109.5
H53A C53 H53C 109.5
H53B C53 H53C 109.5
C46 C54 H54A 109.5
C46 C54 H54B 109.5
H54A C54 H54B 109.5
C46 C54 H54C 109.5
H54A C54 H54C 109.5
H54B C54 H54C 109.5

loop_
_geom_bond_atom_site_label_1
_geom_bond_atom_site_label_2
_geom_bond_distance
O1 C7 1.362(4)
O1 C1 1.441(4)
O2 C14 1.342(5)
O2 C2 1.448(4)
O3 C21 1.359(4)
O3 C3 1.438(4)
O4 C28 1.359(4)
O4 C4 1.438(4)
O5 C35 1.353(4)
O5 C5 1.435(4)
O6 C42 1.354(5)
O6 C6 1.436(4)
O7 C7 1.205(4)
O8 C14 1.203(5)
O9 C21 1.203(4)
O10 C28 1.198(4)
O11 C35 1.216(4)
O12 C42 1.179(5)
C1 C6 1.504(5)
C1 C2 1.512(5)
C1 H1 0.9800
C2 C3 1.522(5)
C2 H2 0.9800
C3 C4 1.509(5)
C3 H3 0.9800
C4 C5 1.513(4)
C4 H4 0.9800
C5 C6 1.514(5)
C5 H5 0.9800
C6 H6 0.9800
C7 C8 1.456(5)
C8 C9 1.378(5)
C8 C13 1.381(5)
C9 C10 1.393(6)
C9 H9 0.9300
C10 C11 1.384(6)
C10 H10 0.9300
C11 C12 1.376(6)
C11 C49 1.501(6)
C12 C13 1.371(6)
C12 H12 0.9300
C13 H13 0.9300
C14 C15 1.462(5)
C15 C16 1.365(5)
C15 C20 1.385(5)
C16 C17 1.384(5)
C16 H16 0.9300
C17 C18 1.374(6)
C17 H17 0.9300
C18 C19 1.351(6)
C18 C50 1.511(6)
C19 C20 1.372(6)
C19 H19 0.9300
C20 H20 0.9300
C21 C22 1.484(5)
C22 C27 1.370(5)
C22 C23 1.375(5)
C23 C24 1.391(5)
C23 H23 0.9300
C24 C25 1.359(6)
C24 H24 0.9300
C25 C26 1.385(6)
C25 C51 1.518(6)
C26 C27 1.377(6)
C26 H26 0.9300
C27 H27 0.9300
C28 C29 1.474(5)
C29 C30 1.381(5)
C29 C34 1.384(5)
C30 C31 1.371(6)
C30 H30 0.9300
C31 C32 1.385(6)
C31 H31 0.9300
C32 C33 1.363(6)
C32 C52 1.520(6)
C33 C34 1.362(5)
C33 H33 0.9300
C34 H34 0.9300
C35 C36 1.471(5)
C36 C41 1.382(5)
C36 C37 1.387(5)
C37 C38 1.385(6)
C37 H37 0.9300
C38 C39 1.374(6)
C38 H38 0.9300
C39 C40 1.368(6)
C39 C53 1.529(6)
C40 C41 1.364(5)
C40 H40 0.9300
C41 H41 0.9300
C42 C43 1.490(6)
C43 C48 1.370(5)
C43 C44 1.381(6)
C44 C45 1.397(6)
C44 H44 0.9300
C45 C46 1.375(7)
C45 H45 0.9300
C46 C47 1.366(7)
C46 C54 1.524(7)
C47 C48 1.375(6)
C47 H47 0.9300
C48 H48 0.9300
C49 H49B 0.9600
C49 H49A 0.9600
C49 H49C 0.9600
C50 H50A 0.9600
C50 H50C 0.9600
C50 H50B 0.9600
C51 H51A 0.9600
C51 H51B 0.9600
C51 H51C 0.9600
C52 H52A 0.9600
C52 H52B 0.9600
C52 H52C 0.9600
C53 H53A 0.9600
C53 H53B 0.9600
C53 H53C 0.9600
C54 H54A 0.9600
C54 H54B 0.9600
C54 H54C 0.9600

loop_
_geom_hbond_atom_site_label_D
_geom_hbond_atom_site_label_H
_geom_hbond_atom_site_label_A
_geom_hbond_distance_DH
_geom_hbond_distance_HA
_geom_hbond_distance_DA
_geom_hbond_angle_DHA
_geom_hbond_site_symmetry_A
C49 H49A O8 0.96 2.49 3.411(6) 159.6 4_575
C50 H50B O9 0.96 2.57 3.296(6) 132.6 1_455
C34 H34 O10 0.93 2.58 3.246(5) 129.0 3_776
C5 H5 O11 0.98 2.85 3.608(5) 134.7 3_775
C3 H3 O11 0.98 2.48 3.341(5) 146.7 3_775
C1 H1 O11 0.98 2.49 3.369(5) 149.1 3_775
C41 H41 O12 0.93 2.84 3.571(6) 136.4 3_675

loop_
_geom_torsion_atom_site_label_1
_geom_torsion_atom_site_label_2
_geom_torsion_atom_site_label_3
_geom_torsion_atom_site_label_4
_geom_torsion
C7 O1 C1 C6 154.4(3)
C7 O1 C1 C2 -83.0(4)
C14 O2 C2 C1 130.8(3)
C14 O2 C2 C3 -111.2(4)
O1 C1 C2 O2 -63.5(3)
C6 C1 C2 O2 57.3(4)
O1 C1 C2 C3 179.7(3)
C6 C1 C2 C3 -59.5(4)
C21 O3 C3 C4 -166.2(3)
C21 O3 C3 C2 73.1(4)
O2 C2 C3 O3 57.7(4)
C1 C2 C3 O3 175.3(3)
O2 C2 C3 C4 -60.1(3)
C1 C2 C3 C4 57.5(4)
C28 O4 C4 C3 -104.6(3)
C28 O4 C4 C5 135.6(3)
O3 C3 C4 O4 66.7(3)
C2 C3 C4 O4 -172.6(3)
O3 C3 C4 C5 -176.5(3)
C2 C3 C4 C5 -55.7(4)
C35 O5 C5 C4 115.1(3)
C35 O5 C5 C6 -123.3(3)
O4 C4 C5 O5 -65.8(3)
C3 C4 C5 O5 174.4(3)
O4 C4 C5 C6 175.1(3)
C3 C4 C5 C6 55.3(4)
C42 O6 C6 C1 119.7(4)
C42 O6 C6 C5 -122.9(3)
O1 C1 C6 O6 -64.1(3)
C2 C1 C6 O6 173.7(3)
O1 C1 C6 C5 -179.3(3)
C2 C1 C6 C5 58.5(4)
O5 C5 C6 O6 67.5(3)
C4 C5 C6 O6 -173.3(3)
O5 C5 C6 C1 -175.3(3)
C4 C5 C6 C1 -56.1(4)
C1 O1 C7 O7 4.6(5)
C1 O1 C7 C8 -174.2(3)
O7 C7 C8 C9 -166.9(4)
O1 C7 C8 C9 11.9(5)
O7 C7 C8 C13 9.8(6)
O1 C7 C8 C13 -171.5(3)
C13 C8 C9 C10 -0.7(6)
C7 C8 C9 C10 175.9(4)
C8 C9 C10 C11 0.5(7)
C9 C10 C11 C12 -0.2(7)
C9 C10 C11 C49 -179.0(4)
C10 C11 C12 C13 0.0(7)
C49 C11 C12 C13 178.8(4)
C11 C12 C13 C8 -0.2(7)
C9 C8 C13 C12 0.5(6)
C7 C8 C13 C12 -176.3(4)
C2 O2 C14 O8 -5.9(7)
C2 O2 C14 C15 172.5(3)
O8 C14 C15 C16 -178.8(5)
O2 C14 C15 C16 2.9(6)
O8 C14 C15 C20 1.9(8)
O2 C14 C15 C20 -176.4(4)
C20 C15 C16 C17 -1.3(6)
C14 C15 C16 C17 179.4(4)
C15 C16 C17 C18 1.2(6)
C16 C17 C18 C19 -1.2(7)
C16 C17 C18 C50 178.4(4)
C17 C18 C19 C20 1.4(7)
C50 C18 C19 C20 -178.3(5)
C18 C19 C20 C15 -1.5(8)
C16 C15 C20 C19 1.4(7)
C14 C15 C20 C19 -179.2(5)
C3 O3 C21 O9 -2.9(5)
C3 O3 C21 C22 176.7(3)
O9 C21 C22 C27 -14.7(6)
O3 C21 C22 C27 165.8(3)
O9 C21 C22 C23 162.4(4)
O3 C21 C22 C23 -17.2(5)
C27 C22 C23 C24 -0.2(7)
C21 C22 C23 C24 -177.3(4)
C22 C23 C24 C25 -0.4(8)
C23 C24 C25 C26 -0.2(8)
C23 C24 C25 C51 -179.5(5)
C24 C25 C26 C27 1.3(7)
C51 C25 C26 C27 -179.3(4)
C23 C22 C27 C26 1.4(6)
C21 C22 C27 C26 178.5(4)
C25 C26 C27 C22 -2.0(7)
C4 O4 C28 O10 7.8(5)
C4 O4 C28 C29 -174.2(3)
O10 C28 C29 C30 -147.1(4)
O4 C28 C29 C30 34.9(5)
O10 C28 C29 C34 27.7(6)
O4 C28 C29 C34 -150.3(3)
C34 C29 C30 C31 -2.2(7)
C28 C29 C30 C31 172.6(4)
C29 C30 C31 C32 2.9(8)
C30 C31 C32 C33 -1.3(8)
C30 C31 C32 C52 -179.1(5)
C31 C32 C33 C34 -0.9(8)
C52 C32 C33 C34 176.9(5)
C32 C33 C34 C29 1.5(7)
C30 C29 C34 C33 0.1(6)
C28 C29 C34 C33 -174.9(4)
C5 O5 C35 O11 1.8(5)
C5 O5 C35 C36 -177.8(3)
O11 C35 C36 C41 179.3(4)
O5 C35 C36 C41 -1.1(5)
O11 C35 C36 C37 0.0(6)
O5 C35 C36 C37 179.6(3)
C41 C36 C37 C38 0.6(6)
C35 C36 C37 C38 180.0(4)
C36 C37 C38 C39 -1.1(7)
C37 C38 C39 C40 1.2(7)
C37 C38 C39 C53 179.9(4)
C38 C39 C40 C41 -0.9(7)
C53 C39 C40 C41 -179.6(4)
C39 C40 C41 C36 0.4(7)
C37 C36 C41 C40 -0.2(6)
C35 C36 C41 C40 -179.6(4)
C6 O6 C42 O12 -7.6(6)
C6 O6 C42 C43 173.2(3)
O12 C42 C43 C48 178.0(5)
O6 C42 C43 C48 -2.9(6)
O12 C42 C43 C44 -0.3(7)
O6 C42 C43 C44 178.9(4)
C48 C43 C44 C45 0.5(7)
C42 C43 C44 C45 178.8(4)
C43 C44 C45 C46 -0.7(8)
C44 C45 C46 C47 0.4(8)
C44 C45 C46 C54 -179.4(5)
C45 C46 C47 C48 0.1(8)
C54 C46 C47 C48 179.9(5)
C44 C43 C48 C47 0.0(7)
C42 C43 C48 C47 -178.2(4)
C46 C47 C48 C43 -0.3(8)
